data_1505747
loop_
_publ_author_name
'Nishibori, Eiji'
'Terauchi, Ikuya'
'Sakata, Makoto'
'Takata, Masaki'
'Ito, Yasuhiro'
'Sugai, Toshiki'
'Shinohara, Hisanori'

_publ_section_title
;
 High-resolution analysis of (Sc3C2)@ C80 metallofullerene by third
 generation synchrotron radiation X-ray powder diffraction.
;
_journal_issue 39
_journal_name_full 'The journal of physical chemistry. B'
_journal_page_first 19215
_journal_page_last 19219
_journal_paper_doi 10.1021/jp061740i
_journal_volume 110
_journal_year 2006
_chemical_formula_moiety 'Sc3 C82,C7 H8'
_chemical_formula_structural Sc3C2@C80,C7H8
_chemical_formula_sum 'C89 H8 Sc3'
_chemical_formula_weight 1211.9102
_chemical_name_systematic
;
Endohedral metallofullerene
;
_space_group_crystal_system monoclinic
_space_group_IT_number 11
_space_group_name_Hall '-P 2yb'
_space_group_name_H-M_alt 'P 1 21/m 1'
_symmetry_space_group_name_Hall '-P 2yb'
_symmetry_space_group_name_H-M 'P 1 21/m 1'
_cell_angle_alpha 90.000
_cell_angle_beta 107.733(2)
_cell_angle_gamma 90.000
_cell_formula_units_Z 2
_cell_length_a 18.1948(2)
_cell_length_b 11.14953(9)
_cell_length_c 11.13725(9)
_cell_measurement_temperature 300
_cell_volume 2151.99(4)
_diffrn_ambient_temperature 300
_diffrn_detector 'Imaging Plate'
_diffrn_radiation_monochromator Si(111)
_diffrn_radiation_type synchrotron
_diffrn_radiation_wavelength 1.00123
_diffrn_source synchrotron
_diffrn_source_type 'SPring-8 BL02B2'
_exptl_crystal_colour Black
_exptl_crystal_density_diffrn 1.8710
_exptl_crystal_density_method 'not measured'
_exptl_crystal_F_000 1210.0
_pd_instr_location
;
;
_pd_meas_2theta_range_inc 0.010
_pd_meas_2theta_range_max 75.120
_pd_meas_2theta_range_min 0.010
_pd_meas_number_of_points 7512
_pd_meas_scan_method step
_pd_proc_2theta_range_inc 0.010
_pd_proc_2theta_range_max 41.000
_pd_proc_2theta_range_min 2.700
_pd_proc_ls_pref_orient_corr ' ?'
_pd_proc_ls_profile_function split-Peason7
_pd_proc_ls_prof_R_factor 0.0147
_pd_proc_ls_prof_wR_factor 0.0260
_pd_proc_wavelength 1.00123
_pd_spec_mounting ' capillary '
_pd_spec_mount_mode transmission
_pd_spec_shape cylinder
_refine_ls_extinction_method none
_refine_ls_hydrogen_treatment noref
_refine_ls_number_parameters 62
_refine_ls_number_restraints 0
_refine_ls_R_I_factor 0.0436
_refine_ls_structure_factor_coef Inet
_cod_data_source_file jp061740isi20060418_042814.cif
_cod_data_source_block metallofullerene
_cod_database_code 1505747
_atom_site_special_details
;
;

loop_
_symmetry_equiv_pos_site_id
_symmetry_equiv_pos_as_xyz
1 +X,+Y,+Z
2 -X,1/2+Y,-Z
3 -X,-Y,-Z
4 +X,-1/2-Y,+Z

loop_
_atom_site_label
_atom_site_type_symbol
_atom_site_fract_x
_atom_site_fract_y
_atom_site_fract_z
_atom_site_U_iso_or_equiv
_atom_site_adp_type
_atom_site_occupancy
_atom_site_symmetry_multiplicity
_atom_site_calc_flag
_atom_site_refinement_flags
_atom_site_disorder_assembly
_atom_site_disorder_group
CSP0 C 0.275(1) 0.75000 1.139(2) 0.007(5) Uiso 20.0 4 d G B .
CSP1 C 0.275(1) 0.75000 1.139(2) 0.070(8) Uiso 1.00 4 d G B .
SCSP SC 0.275(1) 0.75000 1.139(2) 0.011(7) Uiso 0.803 4 d G A 1
SC01 SC 0.3951(2) 0.7500(3) 1.2148(8) 0.128(7) Uiso 0.096 4 d G A 1
SC02 SC 0.2173(2) 0.5868(3) 1.1016(8) 0.128(7) Uiso 0.134 4 d G A 1
SC03 SC 0.2093(2) 0.6633(3) 1.2355(8) 0.128(7) Uiso 0.112 4 d G A 2
SC04 SC 0.2252(2) 0.6633(3) 0.9676(8) 0.128(7) Uiso 0.112 4 d G A 2
SC05 SC 0.1557(2) 0.7500(3) 1.0624(8) 0.128(7) Uiso 0.050 4 d G A 3
SC06 SC 0.3336(2) 0.5868(3) 1.1757(8) 0.128(7) Uiso 0.098 4 d G A 4
SC07 SC 0.3243(2) 0.7500(3) 1.3338(8) 0.128(7) Uiso 0.049 4 d G A 3
SC08 SC 0.3430(2) 0.7500(3) 1.0176(8) 0.128(7) Uiso 0.049 4 d G A 3
Cs01 C 0.2445(7) 0.5117(3) 0.852(1) 0.06(1) Uiso 0.20 4 d G B 2
Cs02 C 0.2367(7) 0.6223(3) 0.784(1) 0.06(1) Uiso 0.20 4 d G B 2
Cs03 C 0.1667(7) 0.6862(3) 0.764(1) 0.06(1) Uiso 0.20 4 d G B 2
Cs04 C 0.3051(7) 0.6867(3) 0.794(1) 0.06(1) Uiso 0.20 4 d G B 2
Cs05 C 0.3172(7) 0.4738(3) 0.932(1) 0.06(1) Uiso 0.20 4 d G B 2
Cs06 C 0.4432(7) 0.5417(3) 1.072(1) 0.06(1) Uiso 0.20 4 d G B 2
Cs07 C 0.3852(7) 0.5447(3) 0.950(1) 0.06(1) Uiso 0.20 4 d G B 2
Cs08 C 0.3788(7) 0.6479(3) 0.877(1) 0.06(1) Uiso 0.20 4 d G B 2
Cs09 C 0.4877(7) 0.6427(3) 1.121(1) 0.06(1) Uiso 0.20 4 d G B 2
Cs10 C 0.4768(7) 0.7512(3) 1.050(1) 0.06(1) Uiso 0.10 4 d G B 2
Cs11 C 0.4245(7) 0.7506(3) 0.926(1) 0.06(1) Uiso 0.10 4 d G B 2
Cs12 C 0.0452(7) 0.7490(3) 0.958(1) 0.06(1) Uiso 0.10 4 d G B 2
Cs13 C 0.0718(7) 0.7486(3) 0.850(1) 0.06(1) Uiso 0.10 4 d G B 2
Cs14 C 0.0500(7) 0.6406(3) 1.026(1) 0.06(1) Uiso 0.20 4 d G B 2
Cs15 C 0.1278(7) 0.7496(3) 1.355(1) 0.06(1) Uiso 0.10 4 d G B 2
Cs16 C 0.0755(7) 0.7489(3) 1.231(1) 0.06(1) Uiso 0.10 4 d G B 2
Cs17 C 0.0649(7) 0.6409(3) 1.162(1) 0.06(1) Uiso 0.20 4 d G B 2
Cs18 C 0.0859(7) 0.5394(3) 0.994(1) 0.06(1) Uiso 0.20 4 d G B 2
Cs19 C 0.1187(7) 0.5423(3) 0.893(1) 0.06(1) Uiso 0.20 4 d G B 2
Cs20 C 0.1081(7) 0.6467(3) 0.818(1) 0.06(1) Uiso 0.20 4 d G B 2
Cs21 C 0.1861(7) 0.4729(3) 0.905(1) 0.06(1) Uiso 0.20 4 d G B 2
Cs22 C 0.1236(7) 0.4758(3) 1.110(1) 0.06(1) Uiso 0.20 4 d G B 2
Cs23 C 0.2486(7) 0.4109(3) 1.249(1) 0.10(1) Uiso 0.20 4 d G B 2
Cs24 C 0.1941(7) 0.4147(3) 1.126(1) 0.10(1) Uiso 0.20 4 d G B 2
Cs25 C 0.2237(7) 0.4098(3) 1.020(1) 0.10(1) Uiso 0.20 4 d G B 2
Cs26 C 0.1736(7) 0.6474(3) 1.407(1) 0.06(1) Uiso 0.20 4 d G B 2
Cs27 C 0.1675(7) 0.5423(3) 1.334(1) 0.06(1) Uiso 0.20 4 d G B 2
Cs28 C 0.1100(7) 0.5389(3) 1.212(1) 0.06(1) Uiso 0.20 4 d G B 2
Cs29 C 0.2353(7) 0.4738(3) 1.352(1) 0.06(1) Uiso 0.20 4 d G B 2
Cs30 C 0.3303(7) 0.4107(3) 1.267(1) 0.10(1) Uiso 0.20 4 d G B 2
Cs31 C 0.3590(7) 0.4163(3) 1.161(1) 0.10(1) Uiso 0.20 4 d G B 2
Cs32 C 0.3042(7) 0.4108(3) 1.038(1) 0.10(1) Uiso 0.20 4 d G B 2
Cs33 C 0.4298(7) 0.4780(3) 1.176(1) 0.06(1) Uiso 0.20 4 d G B 2
Cs34 C 0.3677(7) 0.4742(3) 1.381(1) 0.06(1) Uiso 0.20 4 d G B 2
Cs35 C 0.4446(7) 0.6483(3) 1.466(1) 0.06(1) Uiso 0.20 4 d G B 2
Cs36 C 0.4345(7) 0.5438(3) 1.392(1) 0.06(1) Uiso 0.20 4 d G B 2
Cs37 C 0.4670(7) 0.5408(3) 1.289(1) 0.06(1) Uiso 0.20 4 d G B 2
Cs38 C 0.2469(7) 0.6870(3) 1.488(1) 0.06(1) Uiso 0.20 4 d G B 2
Cs39 C 0.3862(7) 0.6874(3) 1.519(1) 0.06(1) Uiso 0.20 4 d G B 2
Cs40 C 0.3162(7) 0.6222(3) 1.499(1) 0.06(1) Uiso 0.20 4 d G B 2
Cs41 C 0.3092(7) 0.5127(3) 1.435(1) 0.06(1) Uiso 0.20 4 d G B 2
Cs42 C 0.5028(7) 0.6431(3) 1.256(1) 0.06(1) Uiso 0.20 4 d G B 2
Cs43 C 0.4805(7) 0.7515(3) 1.432(1) 0.06(1) Uiso 0.10 4 d G B 2
Cs44 C 0.5071(7) 0.7511(3) 1.324(1) 0.06(1) Uiso 0.10 4 d G B 2
Cm01 C 0.1740(4) 0.5117(2) 1.3143(6) 0.059(5) Uiso 0.30 4 d G B 1
Cm02 C 0.1506(4) 0.6223(2) 1.3562(6) 0.059(5) Uiso 0.30 4 d G B 1
Cm03 C 0.2066(4) 0.6862(2) 1.4509(6) 0.059(5) Uiso 0.30 4 d G B 1
Cm04 C 0.0910(4) 0.6867(2) 1.2688(6) 0.059(5) Uiso 0.30 4 d G B 1
Cm05 C 0.1427(4) 0.4738(2) 1.1872(6) 0.059(5) Uiso 0.30 4 d G B 1
Cm06 C 0.0883(4) 0.5417(2) 0.9676(6) 0.059(5) Uiso 0.30 4 d G B 1
Cm07 C 0.0874(4) 0.5447(2) 1.0963(6) 0.059(5) Uiso 0.30 4 d G B 1
Cm08 C 0.0601(4) 0.6479(2) 1.1392(6) 0.059(5) Uiso 0.30 4 d G B 1
Cm09 C 0.0691(4) 0.6427(2) 0.8900(6) 0.059(5) Uiso 0.30 4 d G B 1
Cm10 C 0.0473(4) 0.7512(2) 0.9370(6) 0.059(5) Uiso 0.15 4 d G B 1
Cm11 C 0.0396(4) 0.7506(2) 1.0604(6) 0.059(5) Uiso 0.15 4 d G B 1
Cm12 C 0.4081(4) 0.7490(2) 1.5048(6) 0.059(5) Uiso 0.15 4 d G B 1
Cm13 C 0.3343(4) 0.7486(2) 1.5246(6) 0.059(5) Uiso 0.15 4 d G B 1
Cm14 C 0.4349(4) 0.6406(2) 1.4659(6) 0.059(5) Uiso 0.30 4 d G B 1
Cm15 C 0.5116(4) 0.7496(2) 1.2132(6) 0.059(5) Uiso 0.15 4 d G B 1
Cm16 C 0.5039(4) 0.7489(2) 1.3365(6) 0.059(5) Uiso 0.15 4 d G B 1
Cm17 C 0.4824(4) 0.6409(2) 1.3826(6) 0.059(5) Uiso 0.30 4 d G B 1
Cm18 C 0.3868(4) 0.5394(2) 1.4377(6) 0.059(5) Uiso 0.30 4 d G B 1
Cm19 C 0.3100(4) 0.5423(2) 1.4469(6) 0.059(5) Uiso 0.30 4 d G B 1
Cm20 C 0.2858(4) 0.6467(2) 1.4960(6) 0.059(5) Uiso 0.30 4 d G B 1
Cm21 C 0.2525(4) 0.4729(2) 1.3596(6) 0.059(5) Uiso 0.30 4 d G B 1
Cm22 C 0.4041(4) 0.4758(2) 1.3364(6) 0.059(5) Uiso 0.30 4 d G B 1
Cm23 C 0.3506(4) 0.4109(2) 1.1178(6) 0.097(5) Uiso 0.30 4 d G B 1
Cm24 C 0.3455(4) 0.4147(2) 1.2434(6) 0.097(5) Uiso 0.30 4 d G B 1
Cm25 C 0.2698(4) 0.4098(2) 1.2584(6) 0.097(5) Uiso 0.30 4 d G B 1
Cm26 C 0.4922(4) 0.6474(2) 1.1328(6) 0.059(5) Uiso 0.30 4 d G B 1
Cm27 C 0.4650(4) 0.5423(2) 1.1752(6) 0.059(5) Uiso 0.30 4 d G B 1
Cm28 C 0.4633(4) 0.5389(2) 1.3036(6) 0.059(5) Uiso 0.30 4 d G B 1
Cm29 C 0.4097(4) 0.4738(2) 1.0845(6) 0.059(5) Uiso 0.30 4 d G B 1
Cm30 C 0.2824(4) 0.4107(2) 1.0103(6) 0.097(5) Uiso 0.30 4 d G B 1
Cm31 C 0.2077(4) 0.4163(2) 1.0263(6) 0.097(5) Uiso 0.30 4 d G B 1
Cm32 C 0.2027(4) 0.4108(2) 1.1523(6) 0.097(5) Uiso 0.30 4 d G B 1
Cm33 C 0.1484(4) 0.4780(2) 0.9333(6) 0.059(5) Uiso 0.30 4 d G B 1
Cm34 C 0.2995(4) 0.4742(2) 0.9097(6) 0.059(5) Uiso 0.30 4 d G B 1
Cm35 C 0.2660(4) 0.6483(2) 0.7761(6) 0.059(5) Uiso 0.30 4 d G B 1
Cm36 C 0.2421(4) 0.5438(2) 0.8235(6) 0.059(5) Uiso 0.30 4 d G B 1
Cm37 C 0.1649(4) 0.5408(2) 0.8338(6) 0.059(5) Uiso 0.30 4 d G B 1
Cm38 C 0.4607(4) 0.6870(2) 1.0047(6) 0.059(5) Uiso 0.30 4 d G B 1
Cm39 C 0.3447(4) 0.6875(2) 0.8213(6) 0.059(5) Uiso 0.30 4 d G B 1
Cm40 C 0.4011(4) 0.6222(2) 0.9156(6) 0.059(5) Uiso 0.30 4 d G B 1
Cm41 C 0.3782(4) 0.5128(2) 0.9550(6) 0.059(5) Uiso 0.30 4 d G B 1
Cm42 C 0.1165(4) 0.6431(2) 0.8064(6) 0.059(5) Uiso 0.30 4 d G B 1
Cm43 C 0.2169(4) 0.7515(2) 0.7490(6) 0.059(5) Uiso 0.15 4 d G B 1
Cm44 C 0.1431(4) 0.7511(2) 0.7688(6) 0.059(5) Uiso 0.15 4 d G B 1
Ct01 C 0.14075(8) 0.3583(2) 0.5973(3) 0.087(5) Uiso 0.70 4 d G C 1
Ct02 C 0.05976(8) 0.3583(2) 0.5602(3) 0.087(5) Uiso 0.70 4 d G C 1
Ct03 C 0.01926(8) 0.2500(2) 0.5416(3) 0.087(5) Uiso 0.50 4 d G C 1
Ct04 C 0.18125(8) 0.2500(2) 0.6158(3) 0.087(5) Uiso 0.50 4 d G C 1
Ct05 C 0.27011(8) 0.2500(2) 0.6565(3) 0.087(5) Uiso 0.50 4 d G C 1
Ct06 C 0.13897(8) 0.2500(2) 0.4880(3) 0.087(5) Uiso 0.15 4 d G C 2
Ct07 C 0.05797(8) 0.2500(2) 0.4509(3) 0.151(5) Uiso 0.15 4 d G C 2
Ct08 C 0.06154(8) 0.2500(2) 0.6694(3) 0.087(5) Uiso 0.15 4 d G C 2
Ct09 C 0.14253(8) 0.2500(2) 0.7065(3) 0.087(5) Uiso 0.15 4 d G C 2
H01 H 0.17303(8) 0.4448(2) 0.6120(3) 0.087(5) Uiso 0.70 4 d G C 1
H02 H 0.02747(8) 0.4448(2) 0.5454(3) 0.087(5) Uiso 0.70 4 d G C 1
H03 H -0.04536(8) 0.2500(2) 0.5121(3) 0.087(5) Uiso 0.50 4 d G C 1
H04 H 0.27011(8) 0.2500(2) 0.6565(3) 0.087(5) Uiso 1.50 4 d G C 1
H05 H 0.16983(8) 0.2500(2) 0.4155(3) 0.087(5) Uiso 0.15 4 d G C 1
H06 H 0.02427(8) 0.2500(2) 0.3489(3) 0.151(5) Uiso 0.15 4 d G C 2
H07 H 0.03062(8) 0.2500(2) 0.7419(3) 0.087(5) Uiso 0.15 4 d G C 2
H08 H 0.17624(8) 0.2500(2) 0.8086(3) 0.087(5) Uiso 0.15 4 d G C 2

loop_
_atom_type_symbol
_atom_type_description
_atom_type_scat_dispersion_real
_atom_type_scat_dispersion_imag
_atom_type_scat_source
C C . . 'International Tables for Crystallography (Vol. IV)'
SC SC . . 'International Tables for Crystallography (Vol. IV)'
H H .000 .000 'International Tables for Crystallography (Vol. IV)'

loop_
_geom_angle_atom_site_label_1
_geom_angle_atom_site_label_2
_geom_angle_atom_site_label_3
_geom_angle
Cm05 Cm01 Cm02 120.90
Cm05 Cm01 Cm21 108.38
Cm02 Cm01 Cm21 120.79
Cm04 Cm02 Cm03 118.99
Cm04 Cm02 Cm01 117.17
Cm03 Cm02 Cm01 117.34
Cm02 Cm03 Cm20 121.43
Cm02 Cm04 Cm08 121.25
Cm01 Cm05 Cm07 121.60
Cm01 Cm05 Cm32 107.83
Cm07 Cm05 Cm32 120.29
Cm09 Cm06 Cm07 121.34
Cm09 Cm06 Cm33 107.44
Cm07 Cm06 Cm33 120.79
Cm08 Cm07 Cm05 117.45
Cm08 Cm07 Cm06 118.27
Cm05 Cm07 Cm06 118.29
Cm07 Cm08 Cm11 120.49
Cm07 Cm08 Cm04 121.21
Cm11 Cm08 Cm04 108.95
Cm06 Cm09 Cm10 120.25
Cm06 Cm09 Cm42 108.24
Cm10 Cm09 Cm42 121.44
Cm09 Cm10 Cm11 118.16
Cm08 Cm11 Cm10 121.04
Cm14 Cm12 Cm13 118.20
Cm20 Cm13 Cm12 121.30
Cm18 Cm14 Cm12 120.23
Cm18 Cm14 Cm17 108.20
Cm12 Cm14 Cm17 121.44
Cm16 Cm15 Cm26 121.57
Cm17 Cm16 Cm15 118.46
Cm16 Cm17 Cm28 120.19
Cm16 Cm17 Cm14 121.38
Cm28 Cm17 Cm14 108.33
Cm14 Cm18 Cm19 121.47
Cm14 Cm18 Cm22 107.38
Cm19 Cm18 Cm22 121.06
Cm20 Cm19 Cm21 117.52
Cm20 Cm19 Cm18 118.17
Cm21 Cm19 Cm18 118.04
Cm19 Cm20 Cm13 120.18
Cm19 Cm20 Cm03 120.90
Cm13 Cm20 Cm03 108.75
Cm19 Cm21 Cm01 121.64
Cm19 Cm21 Cm25 120.67
Cm01 Cm21 Cm25 107.75
Cm24 Cm22 Cm28 120.70
Cm24 Cm22 Cm18 120.80
Cm28 Cm22 Cm18 108.66
Cm29 Cm23 Cm24 121.35
Cm29 Cm23 Cm30 108.18
Cm24 Cm23 Cm30 121.13
Cm22 Cm24 Cm23 118.05
Cm22 Cm24 Cm25 117.92
Cm23 Cm24 Cm25 117.57
Cm32 Cm25 Cm24 121.05
Cm32 Cm25 Cm21 108.05
Cm24 Cm25 Cm21 121.13
Cm27 Cm26 Cm15 119.95
Cm27 Cm26 Cm38 120.95
Cm15 Cm26 Cm38 108.99
Cm26 Cm27 Cm29 117.21
Cm26 Cm27 Cm28 118.11
Cm29 Cm27 Cm28 117.94
Cm17 Cm28 Cm22 107.42
Cm17 Cm28 Cm27 121.35
Cm22 Cm28 Cm27 120.98
Cm27 Cm29 Cm23 120.66
Cm27 Cm29 Cm41 121.92
Cm23 Cm29 Cm41 107.90
Cm31 Cm30 Cm34 121.16
Cm31 Cm30 Cm23 120.66
Cm34 Cm30 Cm23 108.14
Cm33 Cm31 Cm30 118.05
Cm33 Cm31 Cm32 118.17
Cm30 Cm31 Cm32 117.87
Cm25 Cm32 Cm31 121.34
Cm25 Cm32 Cm05 108.00
Cm31 Cm32 Cm05 121.27
Cm37 Cm33 Cm31 120.84
Cm37 Cm33 Cm06 108.66
Cm31 Cm33 Cm06 120.71
Cm36 Cm34 Cm41 121.76
Cm36 Cm34 Cm30 120.58
Cm41 Cm34 Cm30 107.70
Cm36 Cm35 Cm43 120.15
Cm36 Cm35 Cm39 120.81
Cm43 Cm35 Cm39 108.78
Cm35 Cm36 Cm34 117.50
Cm35 Cm36 Cm37 118.05
Cm34 Cm36 Cm37 117.87
Cm42 Cm37 Cm33 107.45
Cm42 Cm37 Cm36 121.36
Cm33 Cm37 Cm36 121.08
Cm40 Cm38 Cm26 121.69
Cm40 Cm39 Cm35 121.43
Cm41 Cm40 Cm38 117.31
Cm41 Cm40 Cm39 117.38
Cm38 Cm40 Cm39 118.65
Cm40 Cm41 Cm34 120.74
Cm40 Cm41 Cm29 120.59
Cm34 Cm41 Cm29 108.07
Cm44 Cm42 Cm37 120.27
Cm44 Cm42 Cm09 121.33
Cm37 Cm42 Cm09 108.21
Cm44 Cm43 Cm35 121.43
Cm42 Cm44 Cm43 118.37
H01 Ct01 Ct04 119.70
H01 Ct01 Ct02 120.13
H01 Ct01 Ct06 127.71
H01 Ct01 Ct09 127.70
Ct04 Ct01 Ct02 120.18
Ct04 Ct01 Ct06 52.32
Ct04 Ct01 Ct09 52.32
Ct02 Ct01 Ct06 90.00
Ct02 Ct01 Ct09 89.99
Ct06 Ct01 Ct09 90.00
H02 Ct02 Ct03 119.70
H02 Ct02 Ct01 120.13
H02 Ct02 Ct08 127.71
H02 Ct02 Ct07 127.70
Ct03 Ct02 Ct01 120.18
Ct03 Ct02 Ct08 52.32
Ct03 Ct02 Ct07 52.32
Ct01 Ct02 Ct08 90.00
Ct01 Ct02 Ct07 89.99
Ct08 Ct02 Ct07 90.00
H03 Ct03 Ct02 120.18
H03 Ct03 Ct08 120.18
H03 Ct03 Ct07 120.18
Ct02 Ct03 Ct08 75.36
Ct02 Ct03 Ct07 75.37
Ct08 Ct03 Ct07 119.64
Ct01 Ct04 Ct06 75.36
Ct01 Ct04 Ct09 75.37
Ct01 Ct04 Ct05 120.18
Ct06 Ct04 Ct09 119.64
Ct06 Ct04 Ct05 120.18
Ct09 Ct04 Ct05 120.18
H05 Ct06 Ct04 119.69
H05 Ct06 Ct07 120.13
H05 Ct06 Ct01 127.70
Ct04 Ct06 Ct07 120.18
Ct04 Ct06 Ct01 52.32
Ct07 Ct06 Ct01 90.01
H06 Ct07 Ct03 119.70
H06 Ct07 Ct06 120.13
H06 Ct07 Ct02 127.70
Ct03 Ct07 Ct06 120.17
Ct03 Ct07 Ct02 52.32
Ct06 Ct07 Ct02 90.00
H07 Ct08 Ct03 119.64
H07 Ct08 Ct09 120.17
H07 Ct08 Ct02 127.68
Ct03 Ct08 Ct09 120.18
Ct03 Ct08 Ct02 52.32
Ct09 Ct08 Ct02 90.01
H08 Ct09 Ct04 119.70
H08 Ct09 Ct08 120.13
H08 Ct09 Ct01 127.70
Ct04 Ct09 Ct08 120.17
Ct04 Ct09 Ct01 52.32
Ct08 Ct09 Ct01 90.00

loop_
_geom_bond_atom_site_label_1
_geom_bond_atom_site_label_2
_geom_bond_distance
Cm01 Cm05 1.420
Cm01 Cm02 1.427
Cm01 Cm21 1.430
Cm02 Cm04 1.413
Cm02 Cm03 1.416
Cm03 Cm20 1.442
Cm04 Cm08 1.446
Cm05 Cm07 1.428
Cm05 Cm32 1.447
Cm06 Cm09 1.398
Cm06 Cm07 1.440
Cm06 Cm33 1.449
Cm07 Cm08 1.394
Cm08 Cm11 1.421
Cm09 Cm10 1.421
Cm09 Cm42 1.449
Cm10 Cm11 1.423
Cm12 Cm14 1.419
Cm12 Cm13 1.426
Cm13 Cm20 1.414
Cm14 Cm18 1.403
Cm14 Cm17 1.448
Cm15 Cm16 1.422
Cm15 Cm26 1.426
Cm16 Cm17 1.410
Cm17 Cm16 1.410
Cm17 Cm28 1.415
Cm18 Cm19 1.431
Cm18 Cm22 1.447
Cm19 Cm20 1.413
Cm19 Cm21 1.421
Cm20 Cm19 1.413
Cm21 Cm25 1.442
Cm22 Cm24 1.415
Cm22 Cm28 1.423
Cm23 Cm29 1.423
Cm23 Cm24 1.430
Cm23 Cm30 1.439
Cm24 Cm25 1.438
Cm25 Cm32 1.417
Cm26 Cm27 1.408
Cm26 Cm38 1.435
Cm27 Cm29 1.414
Cm27 Cm28 1.441
Cm29 Cm41 1.447
Cm30 Cm31 1.425
Cm30 Cm34 1.436
Cm31 Cm33 1.424
Cm31 Cm32 1.436
Cm33 Cm37 1.418
Cm34 Cm36 1.415
Cm34 Cm41 1.433
Cm35 Cm36 1.402
Cm35 Cm43 1.431
Cm35 Cm39 1.433
Cm36 Cm37 1.444
Cm37 Cm42 1.417
Cm38 Cm40 1.425
Cm39 Cm40 1.425
Cm40 Cm41 1.402
Cm42 Cm44 1.409
Cm43 Cm44 1.425
Ct01 H01 1.115
Ct01 Ct04 1.397
Ct01 Ct02 1.404
Ct02 H02 1.115
Ct02 Ct03 1.397
Ct03 H03 1.120
Ct03 Ct08 1.397
Ct03 Ct07 1.397
Ct04 Ct06 1.397
Ct04 Ct09 1.397
Ct04 Ct05 1.541
Ct06 H05 1.115
Ct06 Ct07 1.404
Ct07 H06 1.115
Ct08 H07 1.115
Ct08 Ct09 1.404
Ct09 H08 1.115
